data_2020596
loop_
_publ_author_name
'Fujisawa, Kiyoshi'
'Kuboniwa, Ayaka'
'Kiss, Mercedesz'
'Szilagyi, Robert K.'

_publ_section_title
;
 Mono- and binuclear
 tris(3-<i>tert</i>-butyl-2-sulfanylidene-1<i>H</i>-imidazol-1-yl)hydroborate
 bismuth(III) dichloride complexes: a soft scorpionate ligand can
 coordinate to <i>p</i>-block elements
;
_journal_coeditor_code YP3123
_journal_issue 11
_journal_name_full 'Acta Crystallographica Section C'
_journal_page_first 768
_journal_page_last 776
_journal_paper_doi 10.1107/S2053229616010615
_journal_volume 72
_journal_year 2016
_chemical_formula_iupac '[Bi (C21 H34 B N6 S3) Cl2 (C H4 O)]'
_chemical_formula_moiety 'C22 H38 B Bi Cl2 N6 O S3'
_chemical_formula_sum 'C22 H38 B Bi Cl2 N6 O S3'
_chemical_formula_weight 789.46
_chemical_name_systematic
Dichlorido(methanol-\k<i>O</i>)[tris(3-<i>tert</i>-butyl-2-sulfanylidene-1<i>H</i>-imidazol-1-yl-\k<i>S</i>)hydroborato]bismuth(III)
_space_group_crystal_system triclinic
_space_group_IT_number 2
_space_group_name_Hall '-P 1'
_space_group_name_H-M_alt 'P -1'
_symmetry_space_group_name_Hall '-P 1'
_symmetry_space_group_name_H-M 'P -1'
_atom_sites_solution_hydrogens geom
_atom_sites_solution_primary direct
_atom_sites_solution_secondary difmap
_cell_angle_alpha 72.157(6)
_cell_angle_beta 83.838(8)
_cell_angle_gamma 67.742(7)
_cell_formula_units_Z 2
_cell_length_a 10.2899(5)
_cell_length_b 10.6653(4)
_cell_length_c 15.9818(10)
_cell_measurement_reflns_used 6399
_cell_measurement_temperature 179
_cell_measurement_theta_max 27.50
_cell_measurement_theta_min 3.00
_cell_volume 1545.08(16)
_computing_cell_refinement
;
CrystalClear-SM Expert (Rigaku, 2013)
;
_computing_data_collection
;
CrystalClear-SM Expert (Rigaku, 2013)
;
_computing_data_reduction
;
CrystalClear-SM Expert (Rigaku, 2013)
;
_computing_molecular_graphics
;
CrystalStructure (Rigaku, 2015)
;
_computing_publication_material
;
CrystalStructure (Rigaku, 2015)
;
_computing_structure_refinement
;
SHELXL2014 (Sheldrick, 2015)
;
_computing_structure_solution
;
SIR2011 (Burla <i>et al.</i>,  2012)
;
_diffrn_ambient_temperature 179
_diffrn_detector_area_resol_mean 5.814
_diffrn_measured_fraction_theta_full 0.998
_diffrn_measured_fraction_theta_max 0.996
_diffrn_measurement_device_type 'Rigaku XtaLAB P200'
_diffrn_measurement_method \w
_diffrn_radiation_type 'Mo K\a'
_diffrn_radiation_wavelength 0.71075
_diffrn_reflns_av_R_equivalents 0.0371
_diffrn_reflns_limit_h_max 13
_diffrn_reflns_limit_h_min -13
_diffrn_reflns_limit_k_max 13
_diffrn_reflns_limit_k_min -13
_diffrn_reflns_limit_l_max 20
_diffrn_reflns_limit_l_min -20
_diffrn_reflns_number 51186
_diffrn_reflns_theta_full 25.242
_diffrn_reflns_theta_max 27.526
_diffrn_reflns_theta_min 3.042
_diffrn_standards_number 0
_exptl_absorpt_coefficient_mu 6.097
_exptl_absorpt_correction_T_max 0.653
_exptl_absorpt_correction_T_min 0.465
_exptl_absorpt_correction_type numerical
_exptl_absorpt_process_details
;
(NUMABS; Rigaku, 1999)
;
_exptl_crystal_colour orange
_exptl_crystal_density_diffrn 1.697
_exptl_crystal_density_method 'not measured'
_exptl_crystal_description block
_exptl_crystal_F_000 780.00
_exptl_crystal_size_max 0.240
_exptl_crystal_size_mid 0.160
_exptl_crystal_size_min 0.070
_refine_diff_density_max 1.03
_refine_diff_density_min -0.66
_refine_ls_extinction_method none
_refine_ls_goodness_of_fit_ref 1.009
_refine_ls_hydrogen_treatment constr
_refine_ls_number_parameters 327
_refine_ls_number_reflns 7083
_refine_ls_number_restraints 0
_refine_ls_R_factor_all 0.0130
_refine_ls_R_factor_gt 0.0123
_refine_ls_shift/su_max 0.008
_refine_ls_structure_factor_coef Fsqd
_refine_ls_weighting_details 'w = 1/[\s^2^(Fo^2^)+(0.0201P)^2^] where P=(Fo^2^+2Fc^2^)/3'
_refine_ls_weighting_scheme calc
_refine_ls_wR_factor_gt 0.0314
_refine_ls_wR_factor_ref 0.0315
_reflns_number_gt 6768
_reflns_number_total 7083
_reflns_threshold_expression F^2^>2.0\s(F^2^)
_cod_data_source_file yp3123sup1.cif
_cod_data_source_block BiTmCl2
_cod_depositor_comments 'Adding full bibliography for 2020596--2020597.cif.'
_cod_database_code 2020596
_cod_database_fobs_code 2020596
_shelxl_version_number 2.014

loop_
_space_group_symop_id
_space_group_symop_operation_xyz
1 +X,+Y,+Z
2 -X,-Y,-Z

loop_
_atom_site_type_symbol
_atom_site_label
_atom_site_fract_x
_atom_site_fract_y
_atom_site_fract_z
_atom_site_U_iso_or_equiv
_atom_site_adp_type
_atom_site_calc_flag
_atom_site_occupancy
Bi Bi1 0.36354(2) 1.04501(2) 0.67383(2) 0.01603(2) Uani d 1
Cl Cl1 0.25103(5) 1.26183(4) 0.53006(3) 0.02523(8) Uani d 1
Cl Cl2 0.50213(4) 1.17929(5) 0.73128(3) 0.02968(9) Uani d 1
S S1 0.20113(4) 1.14394(4) 0.79687(3) 0.01864(8) Uani d 1
S S2 0.45474(4) 0.76840(4) 0.79180(2) 0.02165(8) Uani d 1
S S3 0.15003(4) 0.98696(4) 0.62743(2) 0.01790(7) Uani d 1
O O1 0.62244(15) 0.89575(17) 0.61046(10) 0.0438(4) Uani d 1
H H1D 0.6395 0.8542 0.5713 0.053 Uiso calc 1
N N1 -0.08146(13) 1.24077(14) 0.75734(9) 0.0191(3) Uani d 1
N N2 0.01419(13) 1.00946(14) 0.81002(9) 0.0187(3) Uani d 1
N N3 0.43620(14) 0.78152(14) 0.96219(9) 0.0214(3) Uani d 1
N N4 0.23275(15) 0.82784(14) 0.90396(8) 0.0202(3) Uani d 1
N N5 0.22948(14) 0.69860(13) 0.65939(9) 0.0188(3) Uani d 1
N N6 0.15131(14) 0.77211(14) 0.77630(8) 0.0198(3) Uani d 1
C C1 -0.0224(2) 1.4371(2) 0.65160(12) 0.0338(4) Uani d 1
H H1A -0.0408 1.5388 0.6351 0.041 Uiso calc 1
H H1B 0.0776 1.3839 0.6658 0.041 Uiso calc 1
H H1C -0.0477 1.4138 0.6024 0.041 Uiso calc 1
C C2 -0.2653(2) 1.4796(2) 0.70769(15) 0.0388(5) Uani d 1
H H2A -0.2849 1.5815 0.6909 0.047 Uiso calc 1
H H2B -0.2884 1.4551 0.6584 0.047 Uiso calc 1
H H2C -0.3224 1.4546 0.7585 0.047 Uiso calc 1
C C3 -0.0764(2) 1.4329(2) 0.81079(13) 0.0340(4) Uani d 1
H H3A -0.0940 1.5343 0.7954 0.041 Uiso calc 1
H H3B -0.1363 1.4082 0.8600 0.041 Uiso calc 1
H H3C 0.0224 1.3786 0.8278 0.041 Uiso calc 1
C C4 -0.10966(17) 1.39816(17) 0.73153(11) 0.0243(3) Uani d 1
C C5 0.04038(15) 1.13061(16) 0.78764(10) 0.0166(3) Uani d 1
C C6 -0.18439(17) 1.18594(18) 0.75890(11) 0.0226(3) Uani d 1
H H6 -0.2794 1.2387 0.7404 0.027 Uiso calc 1
C C7 -0.12563(17) 1.04496(18) 0.79122(11) 0.0228(3) Uani d 1
H H7 -0.1722 0.9803 0.7998 0.027 Uiso calc 1
C C8 0.6598(2) 0.57980(19) 0.97319(12) 0.0316(4) Uani d 1
H H8A 0.7612 0.5455 0.9837 0.038 Uiso calc 1
H H8B 0.6190 0.5192 1.0177 0.038 Uiso calc 1
H H8C 0.6429 0.5773 0.9146 0.038 Uiso calc 1
C C9 0.6141(2) 0.7329(2) 1.07119(13) 0.0374(5) Uani d 1
H H9A 0.7149 0.7009 1.0828 0.045 Uiso calc 1
H H9B 0.5673 0.8292 1.0762 0.045 Uiso calc 1
H H9C 0.5745 0.6693 1.1140 0.045 Uiso calc 1
C C10 0.6543(2) 0.8316(2) 0.91306(14) 0.0427(5) Uani d 1
H H10A 0.7553 0.7982 0.9245 0.051 Uiso calc 1
H H10B 0.6391 0.8335 0.8531 0.051 Uiso calc 1
H H10C 0.6086 0.9272 0.9195 0.051 Uiso calc 1
C C11 0.59183(18) 0.73193(18) 0.97865(11) 0.0243(3) Uani d 1
C C12 0.37182(17) 0.79315(16) 0.88797(10) 0.0187(3) Uani d 1
C C13 0.33391(19) 0.81150(19) 1.02439(11) 0.0278(4) Uani d 1
H H13 0.3487 0.8122 1.0819 0.033 Uiso calc 1
C C14 0.20998(19) 0.83945(19) 0.98888(10) 0.0267(4) Uani d 1
H H14 0.1216 0.8632 1.0171 0.032 Uiso calc 1
C C15 0.14735(19) 0.7795(2) 0.50545(11) 0.0292(4) Uani d 1
H H15A 0.1754 0.7766 0.4453 0.035 Uiso calc 1
H H15B 0.0738 0.7396 0.5242 0.035 Uiso calc 1
H H15C 0.1114 0.8778 0.5074 0.035 Uiso calc 1
C C16 0.39551(19) 0.7470(2) 0.54034(12) 0.0288(4) Uani d 1
H H16A 0.4245 0.7434 0.4804 0.035 Uiso calc 1
H H16B 0.3646 0.8448 0.5427 0.035 Uiso calc 1
H H16C 0.4749 0.6871 0.5809 0.035 Uiso calc 1
C C17 0.3252(2) 0.53949(19) 0.56530(13) 0.0338(4) Uani d 1
H H17A 0.3546 0.5344 0.5057 0.041 Uiso calc 1
H H17B 0.4049 0.4820 0.6060 0.041 Uiso calc 1
H H17C 0.2488 0.5035 0.5832 0.041 Uiso calc 1
C C18 0.27423(17) 0.69314(17) 0.56696(10) 0.0214(3) Uani d 1
C C19 0.17947(16) 0.81433(16) 0.68941(10) 0.0171(3) Uani d 1
C C20 0.23340(19) 0.58114(17) 0.72914(11) 0.0258(4) Uani d 1
H H20 0.2646 0.4861 0.7271 0.031 Uiso calc 1
C C21 0.18492(19) 0.62702(17) 0.79991(11) 0.0264(4) Uani d 1
H H21 0.1752 0.5694 0.8570 0.032 Uiso calc 1
C C22 0.7500(2) 0.8917(2) 0.63949(15) 0.0427(5) Uani d 1
H H22A 0.7306 0.9713 0.6633 0.051 Uiso calc 1
H H22B 0.8142 0.8984 0.5899 0.051 Uiso calc 1
H H22C 0.7931 0.8026 0.6853 0.051 Uiso calc 1
B B1 0.1064(2) 0.8501(2) 0.84775(12) 0.0208(4) Uani d 1
H H1 0.0452 0.8058 0.8891 0.025 Uiso calc 1

loop_
_atom_site_aniso_label
_atom_site_aniso_U_11
_atom_site_aniso_U_22
_atom_site_aniso_U_33
_atom_site_aniso_U_12
_atom_site_aniso_U_13
_atom_site_aniso_U_23
Bi1 0.01464(3) 0.01767(3) 0.01733(3) -0.00662(2) 0.00094(2) -0.00655(2)
Cl1 0.0344(2) 0.02018(19) 0.02140(18) -0.01082(17) 0.00152(16) -0.00566(15)
Cl2 0.0225(2) 0.0394(2) 0.0369(2) -0.01774(19) 0.00175(17) -0.01666(19)
S1 0.01422(17) 0.0227(2) 0.02320(18) -0.00741(15) 0.00018(14) -0.01156(15)
S2 0.02088(19) 0.0249(2) 0.01456(16) -0.00174(16) -0.00040(14) -0.00753(15)
S3 0.02191(19) 0.01311(17) 0.01865(17) -0.00623(15) -0.00488(14) -0.00307(14)
O1 0.0377(8) 0.0580(10) 0.0466(9) -0.0171(7) 0.0138(7) -0.0353(8)
N1 0.0140(6) 0.0211(7) 0.0227(6) -0.0048(5) 0.0013(5) -0.0097(5)
N2 0.0154(6) 0.0216(7) 0.0210(6) -0.0076(5) 0.0014(5) -0.0082(5)
N3 0.0235(7) 0.0213(7) 0.0170(6) -0.0028(6) -0.0029(5) -0.0079(5)
N4 0.0239(7) 0.0206(7) 0.0143(6) -0.0059(6) 0.0016(5) -0.0059(5)
N5 0.0224(7) 0.0144(6) 0.0207(6) -0.0071(5) -0.0036(5) -0.0048(5)
N6 0.0248(7) 0.0160(6) 0.0191(6) -0.0087(6) -0.0022(5) -0.0031(5)
C1 0.0318(10) 0.0274(10) 0.0328(10) -0.0069(8) 0.0053(8) -0.0022(8)
C2 0.0221(9) 0.0264(10) 0.0568(13) 0.0016(8) 0.0000(9) -0.0098(9)
C3 0.0388(11) 0.0251(9) 0.0414(11) -0.0087(8) 0.0064(8) -0.0201(8)
C4 0.0208(8) 0.0193(8) 0.0307(9) -0.0041(7) 0.0037(7) -0.0094(7)
C5 0.0138(7) 0.0198(8) 0.0185(7) -0.0055(6) 0.0017(5) -0.0099(6)
C6 0.0134(7) 0.0298(9) 0.0263(8) -0.0078(7) 0.0015(6) -0.0110(7)
C7 0.0168(8) 0.0305(9) 0.0272(8) -0.0126(7) 0.0032(6) -0.0126(7)
C8 0.0298(10) 0.0283(10) 0.0304(9) 0.0019(8) -0.0097(7) -0.0124(8)
C9 0.0402(11) 0.0391(11) 0.0317(10) -0.0031(9) -0.0153(8) -0.0175(9)
C10 0.0388(11) 0.0449(12) 0.0423(11) -0.0219(10) -0.0124(9) 0.0028(10)
C11 0.0248(8) 0.0240(9) 0.0224(8) -0.0049(7) -0.0080(6) -0.0067(7)
C12 0.0225(8) 0.0150(7) 0.0152(7) -0.0031(6) -0.0017(6) -0.0040(6)
C13 0.0345(10) 0.0299(9) 0.0149(7) -0.0050(8) 0.0008(7) -0.0095(7)
C14 0.0298(9) 0.0299(9) 0.0161(7) -0.0060(8) 0.0058(6) -0.0087(7)
C15 0.0316(9) 0.0337(10) 0.0250(8) -0.0094(8) -0.0067(7) -0.0129(7)
C16 0.0241(9) 0.0283(9) 0.0361(10) -0.0099(8) 0.0037(7) -0.0128(8)
C17 0.0451(11) 0.0225(9) 0.0370(10) -0.0115(8) 0.0067(9) -0.0160(8)
C18 0.0243(8) 0.0195(8) 0.0225(8) -0.0071(7) -0.0011(6) -0.0097(6)
C19 0.0174(7) 0.0151(7) 0.0198(7) -0.0066(6) -0.0038(6) -0.0043(6)
C20 0.0352(9) 0.0149(8) 0.0271(8) -0.0102(7) -0.0042(7) -0.0029(6)
C21 0.0383(10) 0.0174(8) 0.0236(8) -0.0131(7) -0.0036(7) -0.0008(6)
C22 0.0408(12) 0.0457(13) 0.0449(12) -0.0117(10) 0.0046(9) -0.0241(10)
B1 0.0218(9) 0.0207(9) 0.0212(8) -0.0092(8) 0.0022(7) -0.0066(7)

loop_
_atom_type_symbol
_atom_type_description
_atom_type_scat_dispersion_real
_atom_type_scat_dispersion_imag
_atom_type_scat_source
C C 0.0033 0.0016
;
International Tables for Crystallography
(Vol. C, Tables 4.2.6.8 and 6.1.1.4)
;
H H 0.0000 0.0000
;
International Tables for Crystallography
(Vol. C, Table 6.1.1.4)
;
B B 0.0013 0.0007
;
International Tables for Crystallography
(Vol. C, Tables 4.2.6.8 and 6.1.1.4)
;
Bi Bi -4.1077 10.2566
;
International Tables for Crystallography
(Vol. C, Tables 4.2.6.8 and 6.1.1.4)
;
Cl Cl 0.1484 0.1585
;
International Tables for Crystallography
(Vol. C, Tables 4.2.6.8 and 6.1.1.4)
;
N N 0.0061 0.0033
;
International Tables for Crystallography
(Vol. C, Tables 4.2.6.8 and 6.1.1.4)
;
S S 0.1246 0.1234
;
International Tables for Crystallography
(Vol. C, Tables 4.2.6.8 and 6.1.1.4)
;
O O 0.0106 0.0060
;
International Tables for Crystallography
(Vol. C, Tables 4.2.6.8 and 6.1.1.4)
;

loop_
_geom_angle_atom_site_label_1
_geom_angle_atom_site_label_2
_geom_angle_atom_site_label_3
_geom_angle
S1 Bi1 Cl1 100.115(14)
S1 Bi1 S3 88.960(13)
Cl1 Bi1 S3 76.546(13)
S1 Bi1 Cl2 74.926(13)
Cl1 Bi1 Cl2 95.046(14)
S3 Bi1 Cl2 160.381(14)
S1 Bi1 S2 90.300(14)
Cl1 Bi1 S2 160.302(13)
S3 Bi1 S2 87.065(14)
Cl2 Bi1 S2 103.836(14)
S1 Bi1 O1 152.76(4)
S2 Bi1 O1 74.07(3)
S3 Bi1 O1 111.80(4)
Cl1 Bi1 O1 101.73(3)
Cl2 Bi1 O1 87.10(4)
C5 S1 Bi1 106.38(5)
C12 S2 Bi1 103.20(5)
C19 S3 Bi1 104.44(5)
C22 O1 H1D 109.5
C5 N1 C6 108.00(13)
C5 N1 C4 128.36(13)
C6 N1 C4 123.51(13)
C5 N2 C7 107.75(13)
C5 N2 B1 133.83(13)
C7 N2 B1 118.40(13)
C12 N3 C13 108.05(14)
C12 N3 C11 127.23(14)
C13 N3 C11 124.50(13)
C12 N4 C14 107.90(13)
C12 N4 B1 132.50(13)
C14 N4 B1 119.57(14)
C19 N5 C20 108.25(13)
C19 N5 C18 127.58(13)
C20 N5 C18 124.16(13)
C19 N6 C21 107.34(13)
C19 N6 B1 132.76(13)
C21 N6 B1 119.59(13)
C4 C1 H1A 109.5
C4 C1 H1B 109.5
H1A C1 H1B 109.5
C4 C1 H1C 109.5
H1A C1 H1C 109.5
H1B C1 H1C 109.5
C4 C2 H2A 109.5
C4 C2 H2B 109.5
H2A C2 H2B 109.5
C4 C2 H2C 109.5
H2A C2 H2C 109.5
H2B C2 H2C 109.5
C4 C3 H3A 109.5
C4 C3 H3B 109.5
H3A C3 H3B 109.5
C4 C3 H3C 109.5
H3A C3 H3C 109.5
H3B C3 H3C 109.5
N1 C4 C1 109.70(14)
N1 C4 C3 108.27(14)
C1 C4 C3 112.34(15)
N1 C4 C2 108.68(14)
C1 C4 C2 108.85(15)
C3 C4 C2 108.92(15)
N2 C5 N1 108.14(13)
N2 C5 S1 126.07(12)
N1 C5 S1 125.79(12)
C7 C6 N1 107.55(14)
C7 C6 H6 126.2
N1 C6 H6 126.2
C6 C7 N2 108.53(14)
C6 C7 H7 125.7
N2 C7 H7 125.7
C11 C8 H8A 109.5
C11 C8 H8B 109.5
H8A C8 H8B 109.5
C11 C8 H8C 109.5
H8A C8 H8C 109.5
H8B C8 H8C 109.5
C11 C9 H9A 109.5
C11 C9 H9B 109.5
H9A C9 H9B 109.5
C11 C9 H9C 109.5
H9A C9 H9C 109.5
H9B C9 H9C 109.5
C11 C10 H10A 109.5
C11 C10 H10B 109.5
H10A C10 H10B 109.5
C11 C10 H10C 109.5
H10A C10 H10C 109.5
H10B C10 H10C 109.5
N3 C11 C9 108.59(14)
N3 C11 C10 110.33(14)
C9 C11 C10 108.58(16)
N3 C11 C8 108.13(14)
C9 C11 C8 108.76(14)
C10 C11 C8 112.36(17)
N4 C12 N3 107.91(13)
N4 C12 S2 126.54(12)
N3 C12 S2 125.54(12)
C14 C13 N3 107.66(14)
C14 C13 H13 126.2
N3 C13 H13 126.2
C13 C14 N4 108.47(15)
C13 C14 H14 125.8
N4 C14 H14 125.8
C18 C15 H15A 109.5
C18 C15 H15B 109.5
H15A C15 H15B 109.5
C18 C15 H15C 109.5
H15A C15 H15C 109.5
H15B C15 H15C 109.5
C18 C16 H16A 109.5
C18 C16 H16B 109.5
H16A C16 H16B 109.5
C18 C16 H16C 109.5
H16A C16 H16C 109.5
H16B C16 H16C 109.5
C18 C17 H17A 109.5
C18 C17 H17B 109.5
H17A C17 H17B 109.5
C18 C17 H17C 109.5
H17A C17 H17C 109.5
H17B C17 H17C 109.5
N5 C18 C15 108.87(13)
N5 C18 C17 108.59(13)
C15 C18 C17 108.52(14)
N5 C18 C16 109.45(13)
C15 C18 C16 112.53(14)
C17 C18 C16 108.80(15)
N6 C19 N5 108.29(13)
N6 C19 S3 125.46(12)
N5 C19 S3 126.22(12)
C21 C20 N5 107.17(14)
C21 C20 H20 126.4
N5 C20 H20 126.4
C20 C21 N6 108.95(14)
C20 C21 H21 125.5
N6 C21 H21 125.5
O1 C22 H22A 109.5
O1 C22 H22B 109.5
H22A C22 H22B 109.5
O1 C22 H22C 109.5
H22A C22 H22C 109.5
H22B C22 H22C 109.5
N6 B1 N2 112.52(13)
N6 B1 N4 112.92(14)
N2 B1 N4 112.23(13)
N6 B1 H1 106.2
N2 B1 H1 106.2
N4 B1 H1 106.2

loop_
_geom_bond_atom_site_label_1
_geom_bond_atom_site_label_2
_geom_bond_distance
Bi1 S1 2.6463(5)
Bi1 Cl1 2.6933(5)
Bi1 S3 2.7242(4)
Bi1 Cl2 2.7499(4)
Bi1 S2 2.8307(5)
Bi1 O1 2.8023(14)
S1 C5 1.7381(15)
S2 C12 1.7193(16)
S3 C19 1.7283(15)
O1 C22 1.419(3)
O1 H1D 0.8400
N1 C5 1.361(2)
N1 C6 1.3852(19)
N1 C4 1.518(2)
N2 C5 1.3528(19)
N2 C7 1.383(2)
N2 B1 1.558(2)
N3 C12 1.3702(19)
N3 C13 1.383(2)
N3 C11 1.509(2)
N4 C12 1.352(2)
N4 C14 1.387(2)
N4 B1 1.562(2)
N5 C19 1.359(2)
N5 C20 1.389(2)
N5 C18 1.511(2)
N6 C19 1.3580(19)
N6 C21 1.386(2)
N6 B1 1.545(2)
C1 C4 1.524(2)
C1 H1A 0.9800
C1 H1B 0.9800
C1 H1C 0.9800
C2 C4 1.529(2)
C2 H2A 0.9800
C2 H2B 0.9800
C2 H2C 0.9800
C3 C4 1.528(2)
C3 H3A 0.9800
C3 H3B 0.9800
C3 H3C 0.9800
C6 C7 1.340(2)
C6 H6 0.9500
C7 H7 0.9500
C8 C11 1.531(2)
C8 H8A 0.9800
C8 H8B 0.9800
C8 H8C 0.9800
C9 C11 1.524(2)
C9 H9A 0.9800
C9 H9B 0.9800
C9 H9C 0.9800
C10 C11 1.527(3)
C10 H10A 0.9800
C10 H10B 0.9800
C10 H10C 0.9800
C13 C14 1.342(3)
C13 H13 0.9500
C14 H14 0.9500
C15 C18 1.526(2)
C15 H15A 0.9800
C15 H15B 0.9800
C15 H15C 0.9800
C16 C18 1.532(2)
C16 H16A 0.9800
C16 H16B 0.9800
C16 H16C 0.9800
C17 C18 1.528(2)
C17 H17A 0.9800
C17 H17B 0.9800
C17 H17C 0.9800
C20 C21 1.342(2)
C20 H20 0.9500
C21 H21 0.9500
C22 H22A 0.9800
C22 H22B 0.9800
C22 H22C 0.9800
B1 H1 1.0000

loop_
_geom_hbond_atom_site_label_D
_geom_hbond_atom_site_label_H
_geom_hbond_atom_site_label_A
_geom_hbond_site_symmetry_A
_geom_hbond_distance_DH
_geom_hbond_distance_HA
_geom_hbond_distance_DA
_geom_hbond_angle_DHA
_geom_hbond_publ_flag
O1 H1D Cl1 2_676 0.840 2.282 3.0969(18) 163.7 no

loop_
_geom_torsion_atom_site_label_1
_geom_torsion_atom_site_label_2
_geom_torsion_atom_site_label_3
_geom_torsion_atom_site_label_4
_geom_torsion
C5 N1 C4 C1 65.0(2)
C6 N1 C4 C1 -119.63(17)
C5 N1 C4 C3 -57.9(2)
C6 N1 C4 C3 117.46(17)
C5 N1 C4 C2 -176.10(16)
C6 N1 C4 C2 -0.7(2)
C7 N2 C5 N1 1.47(17)
B1 N2 C5 N1 179.71(15)
C7 N2 C5 S1 -179.10(12)
B1 N2 C5 S1 -0.9(2)
C6 N1 C5 N2 -1.59(17)
C4 N1 C5 N2 174.36(14)
C6 N1 C5 S1 178.98(12)
C4 N1 C5 S1 -5.1(2)
Bi1 S1 C5 N2 71.57(14)
Bi1 S1 C5 N1 -109.10(13)
C5 N1 C6 C7 1.10(18)
C4 N1 C6 C7 -175.09(14)
N1 C6 C7 N2 -0.20(19)
C5 N2 C7 C6 -0.78(18)
B1 N2 C7 C6 -179.34(14)
C12 N3 C11 C9 -178.53(16)
C13 N3 C11 C9 -4.6(2)
C12 N3 C11 C10 62.6(2)
C13 N3 C11 C10 -123.47(18)
C12 N3 C11 C8 -60.7(2)
C13 N3 C11 C8 113.28(18)
C14 N4 C12 N3 0.63(18)
B1 N4 C12 N3 -177.31(15)
C14 N4 C12 S2 -179.10(13)
B1 N4 C12 S2 3.0(3)
C13 N3 C12 N4 -0.75(18)
C11 N3 C12 N4 174.00(14)
C13 N3 C12 S2 178.99(12)
C11 N3 C12 S2 -6.3(2)
Bi1 S2 C12 N4 70.01(14)
Bi1 S2 C12 N3 -109.68(13)
C12 N3 C13 C14 0.58(19)
C11 N3 C13 C14 -174.35(15)
N3 C13 C14 N4 -0.2(2)
C12 N4 C14 C13 -0.3(2)
B1 N4 C14 C13 177.98(15)
C19 N5 C18 C15 -62.95(19)
C20 N5 C18 C15 116.96(17)
C19 N5 C18 C17 179.07(15)
C20 N5 C18 C17 -1.0(2)
C19 N5 C18 C16 60.4(2)
C20 N5 C18 C16 -119.66(16)
C21 N6 C19 N5 -0.02(17)
B1 N6 C19 N5 173.38(15)
C21 N6 C19 S3 177.76(12)
B1 N6 C19 S3 -8.8(2)
C20 N5 C19 N6 -0.30(17)
C18 N5 C19 N6 179.63(14)
C20 N5 C19 S3 -178.05(12)
C18 N5 C19 S3 1.9(2)
Bi1 S3 C19 N6 76.69(13)
Bi1 S3 C19 N5 -105.93(13)
C19 N5 C20 C21 0.51(19)
C18 N5 C20 C21 -179.42(14)
N5 C20 C21 N6 -0.5(2)
C19 N6 C21 C20 0.34(19)
B1 N6 C21 C20 -174.09(15)
C19 N6 B1 N2 31.8(2)
C21 N6 B1 N2 -155.42(14)
C19 N6 B1 N4 -96.48(19)
C21 N6 B1 N4 76.27(18)
C5 N2 B1 N6 -100.67(19)
C7 N2 B1 N6 77.43(17)
C5 N2 B1 N4 28.0(2)
C7 N2 B1 N4 -153.90(13)
C12 N4 B1 N6 23.5(2)
C14 N4 B1 N6 -154.27(14)
C12 N4 B1 N2 -104.98(19)
C14 N4 B1 N2 77.27(18)
